data_1548409
loop_
_publ_author_name
'Zhang, Peng'
'Perfetti, Mauro'
'Kern, Michal'
'Hallmen, Philipp P.'
'Ungur, Liviu'
'Lenz, Samuel'
'Ringenberg, Mark R.'
'Frey, Wolfgang'
'Stoll, Hermann'
'Rauhut, Guntram'
'van Slageren, Joris'

_publ_section_title
;
 Exchange coupling and single molecule magnetism in redox-active
 tetraoxolene-bridged dilanthanide complexes.
;
_journal_issue 5
_journal_name_full 'Chemical science'
_journal_page_first 1221
_journal_page_last 1230
_journal_paper_doi 10.1039/c7sc04873d
_journal_volume 9
_journal_year 2018
_chemical_formula_sum 'C44 H44 B4 Cl6 Gd2 N24 O4'
_chemical_formula_weight 1543.47
_space_group_crystal_system monoclinic
_space_group_IT_number 14
_space_group_name_Hall '-P 2yn'
_space_group_name_H-M_alt 'P 1 21/n 1'
_symmetry_space_group_name_Hall '-P 2yn'
_symmetry_space_group_name_H-M 'P 1 21/n 1'
_atom_sites_solution_hydrogens geom
_audit_creation_method SHELXL-2013
_audit_update_record
;
2017-08-10 deposited with the CCDC.
2017-12-08 downloaded from the CCDC.
;
_cell_angle_alpha 90
_cell_angle_beta 107.75(3)
_cell_angle_gamma 90
_cell_formula_units_Z 2
_cell_length_a 14.150(3)
_cell_length_b 15.225(3)
_cell_length_c 14.969(3)
_cell_measurement_temperature 293(2)
_cell_volume 3071.3(12)
_computing_cell_refinement 'Bruker XSCANS'
_computing_data_collection 'Bruker XSCANS'
_computing_data_reduction 'Bruker SHELXTL'
_computing_molecular_graphics 'Bruker SHELXTL'
_computing_publication_material 'Bruker SHELXTL'
_computing_structure_refinement 'SHELXL-2013 (Sheldrick, 2013)'
_computing_structure_solution 'Bruker SHELXTL'
_diffrn_ambient_temperature 293(2)
_diffrn_measured_fraction_theta_full 0.999
_diffrn_measured_fraction_theta_max 0.996
_diffrn_measurement_device_type 'Bruker P4'
_diffrn_measurement_method '\w scans'
_diffrn_radiation_type MoK\a
_diffrn_radiation_wavelength 0.71073
_diffrn_reflns_av_R_equivalents 0.3682
_diffrn_reflns_av_unetI/netI 0.4480
_diffrn_reflns_Laue_measured_fraction_full 0.999
_diffrn_reflns_Laue_measured_fraction_max 0.996
_diffrn_reflns_limit_h_max 19
_diffrn_reflns_limit_h_min -19
_diffrn_reflns_limit_k_max 20
_diffrn_reflns_limit_k_min -20
_diffrn_reflns_limit_l_max 20
_diffrn_reflns_limit_l_min -19
_diffrn_reflns_number 28469
_diffrn_reflns_point_group_measured_fraction_full 0.999
_diffrn_reflns_point_group_measured_fraction_max 0.996
_diffrn_reflns_theta_full 25.242
_diffrn_reflns_theta_max 29.175
_diffrn_reflns_theta_min 1.734
_exptl_absorpt_coefficient_mu 2.463
_exptl_absorpt_correction_T_max 0.691
_exptl_absorpt_correction_T_min 0.648
_exptl_absorpt_correction_type multi-scan
_exptl_crystal_colour purple
_exptl_crystal_density_diffrn 1.669
_exptl_crystal_description block
_exptl_crystal_F_000 1516
_exptl_crystal_size_max 0.18
_exptl_crystal_size_mid 0.17
_exptl_crystal_size_min 0.15
_refine_diff_density_max 0.943
_refine_diff_density_min -1.580
_refine_diff_density_rms 0.174
_refine_ls_extinction_method none
_refine_ls_goodness_of_fit_ref 0.814
_refine_ls_hydrogen_treatment constr
_refine_ls_matrix_type full
_refine_ls_number_parameters 379
_refine_ls_number_reflns 8275
_refine_ls_number_restraints 0
_refine_ls_restrained_S_all 0.814
_refine_ls_R_factor_all 0.2825
_refine_ls_R_factor_gt 0.0933
_refine_ls_shift/su_max 0.000
_refine_ls_shift/su_mean 0.000
_refine_ls_structure_factor_coef Fsqd
_refine_ls_weighting_details
;
 w=1/[\s^2^(Fo^2^)]
 where P=(Fo^2^+2Fc^2^)/3
;
_refine_ls_weighting_scheme calc
_refine_ls_wR_factor_gt 0.0989
_refine_ls_wR_factor_ref 0.1463
_reflns_Friedel_coverage 0.000
_reflns_number_gt 2723
_reflns_number_total 8275
_reflns_threshold_expression 'I > 2\s(I)'
_cod_data_source_file c7sc04873d2.cif
_cod_data_source_block b
_cod_depositor_comments 'Adding full bibliography for 1548407--1548410.cif.'
_cod_database_code 1548409
_shelx_space_group_comment
;
The symmetry employed for this shelxl refinement is uniquely defined
by the following loop, which should always be used as a source of
symmetry information in preference to the above space-group names.
They are only intended as comments.
;
_shelxl_version_number 2013-2

loop_
_space_group_symop_operation_xyz
'x, y, z'
'-x+1/2, y+1/2, -z+1/2'
'-x, -y, -z'
'x-1/2, -y-1/2, z-1/2'

loop_
_atom_site_label
_atom_site_type_symbol
_atom_site_fract_x
_atom_site_fract_y
_atom_site_fract_z
_atom_site_U_iso_or_equiv
_atom_site_adp_type
_atom_site_occupancy
_atom_site_site_symmetry_order
_atom_site_calc_flag
_atom_site_refinement_flags_posn
_atom_site_refinement_flags_adp
Gd1 Gd 0.08251(6) 0.13048(5) 0.77538(5) 0.02445(16) Uani 1 1 d . .
B1 B 0.3178(15) 0.0700(11) 0.7461(13) 0.037(5) Uani 1 1 d . .
H1 H 0.3809 0.0542 0.7360 0.044 Uiso 1 1 calc R U
B2 B -0.1210(14) 0.2715(12) 0.6347(12) 0.041(5) Uani 1 1 d . .
H2 H -0.1756 0.3092 0.5990 0.049 Uiso 1 1 calc R U
O1 O 0.0708(7) 0.1414(6) 0.9317(5) 0.037(2) Uani 1 1 d . .
O2 O 0.0291(7) -0.0029(6) 0.8319(6) 0.034(3) Uani 1 1 d . .
N1 N 0.2417(9) 0.0574(7) 0.8789(8) 0.038(3) Uani 1 1 d . .
N2 N 0.3165(9) 0.0359(7) 0.8441(8) 0.033(3) Uani 1 1 d . .
N3 N 0.2281(9) 0.2125(7) 0.7596(7) 0.029(3) Uani 1 1 d . .
N4 N 0.3063(10) 0.1698(8) 0.7438(8) 0.039(3) Uani 1 1 d . .
N5 N 0.1377(8) 0.0256(7) 0.6774(8) 0.029(3) Uani 1 1 d . .
N6 N 0.2314(8) 0.0267(7) 0.6702(8) 0.032(3) Uani 1 1 d . .
N7 N 0.0159(10) 0.2787(7) 0.7935(8) 0.041(3) Uani 1 1 d . .
N8 N -0.0623(10) 0.3168(7) 0.7290(10) 0.043(4) Uani 1 1 d . .
N9 N -0.1028(9) 0.1145(7) 0.7016(7) 0.042(3) Uani 1 1 d . .
N10 N -0.1611(9) 0.1833(8) 0.6561(8) 0.037(3) Uani 1 1 d . .
N11 N 0.0320(9) 0.2021(8) 0.6134(8) 0.039(3) Uani 1 1 d . .
N12 N -0.0484(8) 0.2545(6) 0.5784(7) 0.031(3) Uani 1 1 d . .
C1 C 0.3642(12) 0.2289(10) 0.7169(11) 0.050(4) Uani 1 1 d . .
H1A H 0.4209 0.2154 0.7008 0.060 Uiso 1 1 calc R U
C2 C 0.3262(13) 0.3114(10) 0.7173(10) 0.055(5) Uani 1 1 d . .
H2A H 0.3504 0.3642 0.7021 0.066 Uiso 1 1 calc R U
C3 C 0.2424(11) 0.2973(9) 0.7461(10) 0.041(4) Uani 1 1 d . .
H3 H 0.2013 0.3420 0.7549 0.049 Uiso 1 1 calc R U
C4 C 0.3856(11) -0.0153(9) 0.9023(11) 0.048(4) Uani 1 1 d . .
H4 H 0.4432 -0.0371 0.8928 0.058 Uiso 1 1 calc R U
C5 C 0.3520(12) -0.0289(11) 0.9810(12) 0.059(5) Uani 1 1 d . .
H5 H 0.3818 -0.0624 1.0340 0.071 Uiso 1 1 calc R U
C6 C 0.2667(12) 0.0177(10) 0.9620(11) 0.053(4) Uani 1 1 d . .
H6 H 0.2292 0.0216 1.0032 0.063 Uiso 1 1 calc R U
C7 C 0.2357(11) -0.0218(9) 0.5938(10) 0.041(4) Uani 1 1 d . .
H7 H 0.2910 -0.0305 0.5736 0.049 Uiso 1 1 calc R U
C8 C 0.1421(12) -0.0545(10) 0.5537(12) 0.053(5) Uani 1 1 d . .
H8 H 0.1223 -0.0905 0.5010 0.063 Uiso 1 1 calc R U
C9 C 0.0824(12) -0.0248(9) 0.6050(9) 0.041(4) Uani 1 1 d . .
H9 H 0.0152 -0.0371 0.5923 0.049 Uiso 1 1 calc R U
C10 C -0.2572(12) 0.1581(11) 0.6225(11) 0.051(5) Uani 1 1 d . .
H10 H -0.3098 0.1931 0.5885 0.061 Uiso 1 1 calc R U
C11 C -0.2637(14) 0.0727(12) 0.6469(12) 0.059(6) Uani 1 1 d . .
H11 H -0.3202 0.0379 0.6355 0.070 Uiso 1 1 calc R U
C12 C -0.1656(13) 0.0499(11) 0.6930(11) 0.045(5) Uani 1 1 d . .
H12 H -0.1465 -0.0063 0.7157 0.055 Uiso 1 1 calc R U
C13 C -0.0529(13) 0.2810(10) 0.4906(10) 0.051(5) Uani 1 1 d . .
H13 H -0.1020 0.3166 0.4520 0.061 Uiso 1 1 calc R U
C14 C 0.0249(12) 0.2476(10) 0.4682(10) 0.041(4) Uani 1 1 d . .
H14 H 0.0413 0.2568 0.4133 0.050 Uiso 1 1 calc R U
C15 C 0.0751(12) 0.1970(10) 0.5436(11) 0.045(4) Uani 1 1 d . .
H15 H 0.1311 0.1637 0.5467 0.054 Uiso 1 1 calc R U
C16 C -0.0806(12) 0.3955(10) 0.7599(12) 0.053(5) Uani 1 1 d . .
H16 H -0.1307 0.4338 0.7281 0.064 Uiso 1 1 calc R U
C17 C -0.0126(12) 0.4106(10) 0.8474(14) 0.061(5) Uani 1 1 d . .
H17 H -0.0076 0.4594 0.8859 0.073 Uiso 1 1 calc R U
C18 C 0.0457(11) 0.3367(9) 0.8638(10) 0.040(4) Uani 1 1 d . .
H18 H 0.0995 0.3280 0.9173 0.048 Uiso 1 1 calc R U
C19 C 0.0112(10) -0.0042(9) 0.9065(11) 0.034(4) Uani 1 1 d . .
C20 C 0.0397(10) 0.0787(8) 0.9667(9) 0.025(3) Uani 1 1 d . .
C21 C 0.0267(10) 0.0763(8) 1.0574(9) 0.028(3) Uani 1 1 d . .
C22 C 0.820(3) 0.234(3) 0.951(3) 0.27(3) Uani 1 1 d . .
H22A H 0.8900 0.2346 0.9569 0.325 Uiso 1 1 calc R U
H22B H 0.8136 0.2106 1.0095 0.325 Uiso 1 1 calc R U
Cl1 Cl 0.0623(3) 0.1695(2) 1.1285(3) 0.0531(12) Uani 1 1 d . .
Cl2 Cl 0.7809(9) 0.3380(6) 0.9424(8) 0.250(6) Uani 1 1 d . .
Cl3 Cl 0.7640(10) 0.1686(8) 0.8670(8) 0.248(6) Uani 1 1 d . .

loop_
_atom_site_aniso_label
_atom_site_aniso_U_11
_atom_site_aniso_U_22
_atom_site_aniso_U_33
_atom_site_aniso_U_23
_atom_site_aniso_U_13
_atom_site_aniso_U_12
Gd1 0.0296(3) 0.0241(3) 0.0209(3) 0.0035(5) 0.0095(2) -0.0003(5)
B1 0.041(12) 0.032(11) 0.045(12) 0.003(9) 0.024(10) 0.010(9)
B2 0.054(13) 0.051(12) 0.022(10) 0.004(9) 0.017(9) 0.014(10)
O1 0.070(7) 0.027(6) 0.029(5) 0.000(5) 0.036(5) -0.011(5)
O2 0.044(7) 0.040(6) 0.023(6) -0.001(5) 0.019(5) -0.001(5)
N1 0.051(9) 0.028(7) 0.027(7) 0.009(5) 0.003(6) 0.007(6)
N2 0.035(8) 0.031(7) 0.034(8) -0.003(6) 0.012(7) 0.007(6)
N3 0.041(8) 0.019(6) 0.028(7) -0.004(5) 0.011(6) -0.008(5)
N4 0.038(8) 0.043(8) 0.034(8) 0.006(6) 0.007(6) -0.012(6)
N5 0.020(7) 0.039(7) 0.031(7) 0.004(6) 0.014(6) 0.003(5)
N6 0.034(7) 0.030(7) 0.035(7) -0.003(6) 0.014(6) 0.002(5)
N7 0.067(10) 0.030(7) 0.031(8) 0.000(6) 0.021(7) 0.012(7)
N8 0.054(10) 0.027(7) 0.054(8) 0.002(7) 0.023(8) 0.023(6)
N9 0.070(10) 0.027(7) 0.033(8) 0.008(6) 0.022(7) 0.000(7)
N10 0.034(8) 0.051(9) 0.022(7) -0.003(6) 0.004(6) -0.010(6)
N11 0.040(8) 0.050(8) 0.020(7) 0.002(6) 0.001(6) 0.001(6)
N12 0.043(8) 0.021(6) 0.023(7) 0.012(5) 0.000(6) 0.009(5)
C1 0.061(12) 0.049(11) 0.047(11) -0.020(9) 0.027(10) -0.014(9)
C2 0.092(14) 0.044(10) 0.037(10) 0.007(8) 0.030(10) -0.034(10)
C3 0.059(12) 0.025(9) 0.035(9) 0.004(7) 0.008(9) 0.004(7)
C4 0.035(10) 0.046(10) 0.046(11) -0.014(8) -0.015(8) 0.023(8)
C5 0.040(11) 0.065(12) 0.053(12) 0.004(9) -0.014(9) 0.020(9)
C6 0.045(11) 0.062(12) 0.042(11) 0.002(9) 0.000(9) -0.013(9)
C7 0.041(10) 0.057(11) 0.031(9) -0.012(8) 0.022(8) -0.006(8)
C8 0.052(12) 0.051(11) 0.051(11) -0.006(8) 0.011(10) 0.018(9)
C9 0.058(11) 0.034(9) 0.028(9) -0.014(7) 0.009(8) -0.007(8)
C10 0.044(11) 0.060(13) 0.035(9) 0.016(8) -0.009(8) 0.001(8)
C11 0.060(13) 0.068(14) 0.047(12) -0.022(10) 0.015(10) -0.043(11)
C12 0.042(11) 0.040(10) 0.056(12) 0.006(9) 0.015(10) -0.020(9)
C13 0.068(13) 0.045(10) 0.028(9) 0.020(8) -0.004(9) -0.005(9)
C14 0.046(11) 0.057(11) 0.026(9) -0.001(8) 0.019(8) -0.008(8)
C15 0.046(11) 0.057(11) 0.035(10) 0.003(8) 0.016(9) 0.011(8)
C16 0.029(9) 0.061(13) 0.074(14) 0.007(9) 0.021(10) 0.009(8)
C17 0.054(12) 0.046(11) 0.094(15) -0.027(10) 0.039(12) 0.014(9)
C18 0.047(10) 0.040(9) 0.037(9) -0.016(7) 0.018(8) -0.002(8)
C19 0.028(9) 0.034(9) 0.048(10) -0.001(7) 0.023(8) 0.001(7)
C20 0.033(8) 0.018(7) 0.019(7) -0.013(6) 0.001(6) -0.003(6)
C21 0.036(9) 0.032(8) 0.019(7) -0.007(6) 0.010(7) -0.018(7)
C22 0.24(4) 0.27(4) 0.23(4) -0.17(4) -0.03(3) 0.16(3)
Cl1 0.082(3) 0.043(2) 0.045(2) -0.0150(19) 0.035(2) -0.020(2)
Cl2 0.369(14) 0.157(9) 0.346(14) 0.069(8) 0.291(13) 0.051(8)
Cl3 0.346(15) 0.281(15) 0.165(9) -0.052(9) 0.149(11) -0.034(11)

loop_
_atom_type_symbol
_atom_type_description
_atom_type_scat_dispersion_real
_atom_type_scat_dispersion_imag
_atom_type_scat_source
C C 0.0033 0.0016 'International Tables Vol C Tables 4.2.6.8 and 6.1.1.4'
H H 0.0000 0.0000 'International Tables Vol C Tables 4.2.6.8 and 6.1.1.4'
B B 0.0013 0.0007 'International Tables Vol C Tables 4.2.6.8 and 6.1.1.4'
N N 0.0061 0.0033 'International Tables Vol C Tables 4.2.6.8 and 6.1.1.4'
O O 0.0106 0.0060 'International Tables Vol C Tables 4.2.6.8 and 6.1.1.4'
Gd Gd -0.1653 3.9035 'International Tables Vol C Tables 4.2.6.8 and 6.1.1.4'
Cl Cl 0.1484 0.1585 'International Tables Vol C Tables 4.2.6.8 and 6.1.1.4'

loop_
_geom_angle_atom_site_label_1
_geom_angle_atom_site_label_2
_geom_angle_atom_site_label_3
_geom_angle
_geom_angle_site_symmetry_1
_geom_angle_site_symmetry_3
O1 Gd1 O2 66.0(3) . .
O1 Gd1 N5 139.2(3) . .
O2 Gd1 N5 81.5(3) . .
O1 Gd1 N3 111.3(3) . .
O2 Gd1 N3 144.7(3) . .
N5 Gd1 N3 81.1(3) . .
O1 Gd1 N7 72.0(4) . .
O2 Gd1 N7 123.8(3) . .
N5 Gd1 N7 148.8(4) . .
N3 Gd1 N7 84.7(4) . .
O1 Gd1 N9 93.5(3) . .
O2 Gd1 N9 71.2(3) . .
N5 Gd1 N9 98.8(4) . .
N3 Gd1 N9 142.0(4) . .
N7 Gd1 N9 76.0(4) . .
O1 Gd1 N11 144.4(4) . .
O2 Gd1 N11 131.8(3) . .
N5 Gd1 N11 76.0(4) . .
N3 Gd1 N11 72.2(4) . .
N7 Gd1 N11 73.2(4) . .
N9 Gd1 N11 70.9(4) . .
O1 Gd1 N1 75.5(4) . .
O2 Gd1 N1 74.6(3) . .
N5 Gd1 N1 72.4(4) . .
N3 Gd1 N1 71.0(4) . .
N7 Gd1 N1 128.2(4) . .
N9 Gd1 N1 145.6(4) . .
N11 Gd1 N1 134.3(4) . .
N4 B1 N6 110.7(14) . .
N4 B1 N2 108.6(13) . .
N6 B1 N2 108.5(13) . .
N10 B2 N12 108.6(12) . .
N10 B2 N8 109.1(12) . .
N12 B2 N8 108.1(13) . .
C20 O1 Gd1 120.0(8) . .
C19 O2 Gd1 120.7(9) . .
C6 N1 N2 103.5(12) . .
C6 N1 Gd1 134.1(11) . .
N2 N1 Gd1 121.2(8) . .
C4 N2 N1 113.1(12) . .
C4 N2 B1 125.9(14) . .
N1 N2 B1 121.0(12) . .
C3 N3 N4 105.4(12) . .
C3 N3 Gd1 132.2(10) . .
N4 N3 Gd1 121.2(8) . .
C1 N4 N3 109.3(13) . .
C1 N4 B1 126.6(15) . .
N3 N4 B1 123.8(13) . .
N6 N5 C9 106.4(11) . .
N6 N5 Gd1 122.3(8) . .
C9 N5 Gd1 129.2(9) . .
N5 N6 C7 110.4(11) . .
N5 N6 B1 121.3(11) . .
C7 N6 B1 128.0(13) . .
C18 N7 N8 105.6(12) . .
C18 N7 Gd1 130.1(11) . .
N8 N7 Gd1 124.3(9) . .
C16 N8 N7 109.8(14) . .
C16 N8 B2 127.1(14) . .
N7 N8 B2 123.2(11) . .
C12 N9 N10 103.8(13) . .
C12 N9 Gd1 134.4(11) . .
N10 N9 Gd1 121.8(8) . .
C10 N10 N9 110.5(12) . .
C10 N10 B2 124.4(14) . .
N9 N10 B2 124.6(12) . .
N12 N11 C15 104.8(11) . .
N12 N11 Gd1 125.2(8) . .
C15 N11 Gd1 130.0(10) . .
N11 N12 C13 109.6(12) . .
N11 N12 B2 120.6(11) . .
C13 N12 B2 129.7(13) . .
N4 C1 C2 109.5(14) . .
C1 C2 C3 103.4(13) . .
N3 C3 C2 112.2(13) . .
N2 C4 C5 105.1(13) . .
C6 C5 C4 104.7(15) . .
N1 C6 C5 113.6(16) . .
C8 C7 N6 106.1(13) . .
C7 C8 C9 108.1(14) . .
N5 C9 C8 109.0(14) . .
N10 C10 C11 108.2(16) . .
C10 C11 C12 103.4(16) . .
N9 C12 C11 114.0(15) . .
C14 C13 N12 109.2(14) . .
C13 C14 C15 105.3(13) . .
N11 C15 C14 111.0(13) . .
N8 C16 C17 108.9(15) . .
C18 C17 C16 103.9(14) . .
N7 C18 C17 111.8(15) . .
O2 C19 C21 125.2(13) . 3_557
O2 C19 C20 115.8(12) . .
C21 C19 C20 118.8(12) 3_557 .
O1 C20 C21 126.2(11) . .
O1 C20 C19 116.9(11) . .
C21 C20 C19 116.9(11) . .
C19 C21 C20 124.3(12) 3_557 .
C19 C21 Cl1 118.2(10) 3_557 .
C20 C21 Cl1 117.5(9) . .
Cl3 C22 Cl2 117(2) . .

loop_
_geom_bond_atom_site_label_1
_geom_bond_atom_site_label_2
_geom_bond_distance
_geom_bond_site_symmetry_2
Gd1 O1 2.402(7) .
Gd1 O2 2.409(9) .
Gd1 N5 2.452(11) .
Gd1 N3 2.480(11) .
Gd1 N7 2.492(12) .
Gd1 N9 2.528(13) .
Gd1 N11 2.554(11) .
Gd1 N1 2.565(11) .
B1 N4 1.529(17) .
B1 N6 1.54(2) .
B1 N2 1.56(2) .
B2 N10 1.53(2) .
B2 N12 1.537(19) .
B2 N8 1.56(2) .
O1 C20 1.232(14) .
O2 C19 1.219(15) .
N1 C6 1.331(17) .
N1 N2 1.355(15) .
N2 C4 1.343(16) .
N3 C3 1.332(15) .
N3 N4 1.364(16) .
N4 C1 1.358(17) .
N5 N6 1.362(13) .
N5 C9 1.362(15) .
N6 C7 1.378(16) .
N7 C18 1.340(16) .
N7 N8 1.359(16) .
N8 C16 1.337(16) .
N9 C12 1.304(17) .
N9 N10 1.377(14) .
N10 C10 1.355(18) .
N11 N12 1.357(14) .
N11 C15 1.363(17) .
N12 C13 1.357(16) .
C1 C2 1.366(19) .
C2 C3 1.397(19) .
C4 C5 1.41(2) .
C5 C6 1.353(19) .
C7 C8 1.371(19) .
C8 C9 1.381(19) .
C10 C11 1.36(2) .
C11 C12 1.39(2) .
C13 C14 1.35(2) .
C14 C15 1.373(19) .
C16 C17 1.39(2) .
C17 C18 1.372(17) .
C19 C21 1.401(17) 3_557
C19 C20 1.532(17) .
C20 C21 1.424(17) .
C21 C19 1.401(17) 3_557
C21 Cl1 1.753(12) .
C22 Cl3 1.62(3) .
C22 Cl2 1.66(3) .
